data_7154000
loop_
_publ_author_name
'Janreddy, Donala'
'Kavala, Veerababurao'
'Kotipalli, Trimurtulu'
'Rajawinslin, R. R.'
'Kuo, Chun-Wei'
'Huang, Wen-Chang'
'Yao, Ching-Fa'

_publ_section_title
;
 Molecular iodine-mediated reaction of
 2-(2-phenylethynyl)-Morita-Baylis-Hillman adducts: an easy route to
 naphthyl ketones and iodo-substituted isochromenes.
;
_journal_issue 41
_journal_name_full 'Organic &amp; biomolecular chemistry'
_journal_page_first 8247
_journal_page_last 8256
_journal_paper_doi 10.1039/c4ob00938j
_journal_volume 12
_journal_year 2014
_chemical_formula_moiety 'C19 H14 O3'
_chemical_formula_sum 'C19 H14 O3'
_chemical_formula_weight 290.30
_chemical_name_systematic
;
 ?
;
_space_group_IT_number 2
_symmetry_cell_setting triclinic
_symmetry_space_group_name_Hall '-P 1'
_symmetry_space_group_name_H-M 'P -1'
_atom_sites_solution_hydrogens geom
_atom_sites_solution_primary direct
_atom_sites_solution_secondary difmap
_audit_creation_method SHELXL-97
_cell_angle_alpha 86.924(3)
_cell_angle_beta 69.716(2)
_cell_angle_gamma 76.474(3)
_cell_formula_units_Z 2
_cell_length_a 8.3228(8)
_cell_length_b 8.8321(9)
_cell_length_c 10.8845(11)
_cell_measurement_reflns_used 0
_cell_measurement_temperature 200(2)
_cell_measurement_theta_max 0
_cell_measurement_theta_min 0
_cell_volume 729.33(13)
_computing_molecular_graphics 'Ortep-3 for Windows (Farrugia, 1997)'
_computing_publication_material 'WinGX publication routines (Farrugia, 1999)'
_computing_structure_refinement 'SHELXL-97 (Sheldrick, 1997)'
_computing_structure_solution 'SHELXS-86 (Sheldrick, 1986)'
_diffrn_ambient_temperature 200(2)
_diffrn_measured_fraction_theta_full 0.984
_diffrn_measured_fraction_theta_max 0.984
_diffrn_radiation_monochromator graphite
_diffrn_radiation_source 'fine-focus sealed tube'
_diffrn_radiation_type MoK\a
_diffrn_radiation_wavelength 0.71073
_diffrn_reflns_av_R_equivalents 0.1362
_diffrn_reflns_av_sigmaI/netI 0.0940
_diffrn_reflns_limit_h_max 5
_diffrn_reflns_limit_h_min -9
_diffrn_reflns_limit_k_max 8
_diffrn_reflns_limit_k_min -10
_diffrn_reflns_limit_l_max 10
_diffrn_reflns_limit_l_min -12
_diffrn_reflns_number 5654
_diffrn_reflns_theta_full 25.03
_diffrn_reflns_theta_max 25.03
_diffrn_reflns_theta_min 2.00
_exptl_absorpt_coefficient_mu 0.089
_exptl_absorpt_correction_T_max 0.9729
_exptl_absorpt_correction_T_min 0.9444
_exptl_absorpt_correction_type multi-scan
_exptl_crystal_colour colorless
_exptl_crystal_density_diffrn 1.322
_exptl_crystal_density_method 'not measured'
_exptl_crystal_description prism
_exptl_crystal_F_000 304
_exptl_crystal_size_max 0.65
_exptl_crystal_size_mid 0.49
_exptl_crystal_size_min 0.31
_refine_diff_density_max 0.208
_refine_diff_density_min -0.281
_refine_diff_density_rms 0.062
_refine_ls_extinction_method none
_refine_ls_goodness_of_fit_ref 1.096
_refine_ls_hydrogen_treatment constr
_refine_ls_matrix_type full
_refine_ls_number_parameters 199
_refine_ls_number_reflns 2524
_refine_ls_number_restraints 0
_refine_ls_restrained_S_all 1.096
_refine_ls_R_factor_all 0.0610
_refine_ls_R_factor_gt 0.0521
_refine_ls_shift/su_max 0.005
_refine_ls_shift/su_mean 0.001
_refine_ls_structure_factor_coef Fsqd
_refine_ls_weighting_details 'calc w=1/[\s^2^(Fo^2^)+(0.1004P)^2^+0.0237P] where P=(Fo^2^+2Fc^2^)/3'
_refine_ls_weighting_scheme calc
_refine_ls_wR_factor_gt 0.1588
_refine_ls_wR_factor_ref 0.1764
_reflns_number_gt 2123
_reflns_number_total 2524
_reflns_threshold_expression >2sigma(I)
_cod_data_source_file c4ob00938j2.cif
_cod_data_source_block a12599
_cod_depositor_comments 'Adding full bibliography for 7154000--7154003.cif.'
_cod_database_code 7154000

loop_
_symmetry_equiv_pos_as_xyz
'x, y, z'
'-x, -y, -z'

loop_
_atom_site_label
_atom_site_type_symbol
_atom_site_fract_x
_atom_site_fract_y
_atom_site_fract_z
_atom_site_U_iso_or_equiv
_atom_site_adp_type
_atom_site_occupancy
_atom_site_symmetry_multiplicity
_atom_site_calc_flag
_atom_site_refinement_flags
C1 C 0.2365(3) 0.4236(2) 1.21174(18) 0.0517(5) Uani 1 1 d .
H1A H 0.1690 0.4408 1.3056 0.078 Uiso 1 1 calc R
H1B H 0.3574 0.4327 1.1950 0.078 Uiso 1 1 calc R
H1C H 0.2381 0.3192 1.1844 0.078 Uiso 1 1 calc R
C2 C 0.23497(19) 0.53100(19) 1.00852(16) 0.0328(4) Uani 1 1 d .
C3 C 0.14588(19) 0.65779(18) 0.94276(14) 0.0298(4) Uani 1 1 d .
C4 C -0.01184(19) 0.75691(19) 1.00824(15) 0.0314(4) Uani 1 1 d .
H4 H -0.0672 0.7457 1.0995 0.038 Uiso 1 1 calc R
C5 C -0.09371(19) 0.87573(19) 0.94224(16) 0.0315(4) Uani 1 1 d .
C6 C -0.2554(2) 0.9790(2) 1.01110(18) 0.0398(5) Uani 1 1 d .
H6 H -0.3111 0.9675 1.1023 0.048 Uiso 1 1 calc R
C7 C -0.3319(2) 1.0953(2) 0.9470(2) 0.0477(5) Uani 1 1 d .
H7 H -0.4396 1.1652 0.9939 0.057 Uiso 1 1 calc R
C8 C -0.2519(2) 1.1116(2) 0.8125(2) 0.0463(5) Uani 1 1 d .
H8 H -0.3058 1.1928 0.7689 0.056 Uiso 1 1 calc R
C9 C -0.0973(2) 1.0124(2) 0.74260(18) 0.0388(4) Uani 1 1 d .
H9 H -0.0457 1.0249 0.6511 0.047 Uiso 1 1 calc R
C10 C -0.01315(19) 0.89140(19) 0.80538(15) 0.0309(4) Uani 1 1 d .
C11 C 0.15260(19) 0.78612(19) 0.73875(15) 0.0302(4) Uani 1 1 d .
C12 C 0.22846(19) 0.67516(18) 0.80758(14) 0.0304(4) Uani 1 1 d .
H12 H 0.3395 0.6083 0.7630 0.036 Uiso 1 1 calc R
C13 C 0.2386(2) 0.7832(2) 0.59285(15) 0.0353(4) Uani 1 1 d .
C14 C 0.43330(19) 0.76628(19) 0.53704(14) 0.0326(4) Uani 1 1 d .
C15 C 0.5221(2) 0.8305(2) 0.60050(15) 0.0354(4) Uani 1 1 d .
H15 H 0.4593 0.8830 0.6831 0.043 Uiso 1 1 calc R
C16 C 0.7019(2) 0.8181(2) 0.54371(16) 0.0413(5) Uani 1 1 d .
H16 H 0.7613 0.8646 0.5864 0.050 Uiso 1 1 calc R
C17 C 0.7947(2) 0.7387(2) 0.42560(18) 0.0475(5) Uani 1 1 d .
H17 H 0.9182 0.7286 0.3878 0.057 Uiso 1 1 calc R
C18 C 0.7087(2) 0.6739(2) 0.36240(18) 0.0504(5) Uani 1 1 d .
H18 H 0.7732 0.6186 0.2812 0.060 Uiso 1 1 calc R
C19 C 0.5275(2) 0.6890(2) 0.41663(16) 0.0415(5) Uani 1 1 d .
H19 H 0.4682 0.6464 0.3714 0.050 Uiso 1 1 calc R
O1 O 0.15550(15) 0.53904(15) 1.13837(11) 0.0430(4) Uani 1 1 d .
O2 O 0.36398(15) 0.43249(15) 0.95112(12) 0.0470(4) Uani 1 1 d .
O3 O 0.15269(16) 0.78879(18) 0.52080(11) 0.0546(4) Uani 1 1 d .

loop_
_atom_site_aniso_label
_atom_site_aniso_U_11
_atom_site_aniso_U_22
_atom_site_aniso_U_33
_atom_site_aniso_U_23
_atom_site_aniso_U_13
_atom_site_aniso_U_12
C1 0.0562(11) 0.0555(12) 0.0463(11) 0.0179(9) -0.0279(9) -0.0063(9)
C2 0.0282(8) 0.0348(9) 0.0347(9) 0.0029(7) -0.0115(7) -0.0050(7)
C3 0.0266(7) 0.0319(9) 0.0312(9) -0.0004(7) -0.0117(7) -0.0043(7)
C4 0.0260(7) 0.0366(9) 0.0295(8) -0.0007(7) -0.0079(6) -0.0052(7)
C5 0.0244(7) 0.0329(9) 0.0380(9) -0.0046(7) -0.0129(7) -0.0034(7)
C6 0.0251(8) 0.0426(10) 0.0469(10) -0.0089(8) -0.0093(7) -0.0011(7)
C7 0.0269(8) 0.0396(10) 0.0742(14) -0.0128(9) -0.0209(9) 0.0053(7)
C8 0.0394(9) 0.0367(10) 0.0703(13) 0.0033(9) -0.0332(9) -0.0011(8)
C9 0.0364(9) 0.0380(10) 0.0489(10) 0.0047(8) -0.0247(8) -0.0070(7)
C10 0.0260(7) 0.0317(9) 0.0382(9) 0.0000(7) -0.0160(7) -0.0050(7)
C11 0.0255(7) 0.0353(9) 0.0304(8) -0.0005(6) -0.0118(6) -0.0043(6)
C12 0.0238(7) 0.0331(9) 0.0316(9) -0.0041(7) -0.0096(6) 0.0001(6)
C13 0.0345(8) 0.0418(10) 0.0309(9) 0.0012(7) -0.0158(7) -0.0042(7)
C14 0.0354(9) 0.0344(9) 0.0252(8) 0.0046(7) -0.0105(7) -0.0034(7)
C15 0.0369(8) 0.0399(10) 0.0272(8) -0.0018(7) -0.0110(7) -0.0040(7)
C16 0.0382(9) 0.0452(10) 0.0428(10) 0.0049(8) -0.0165(8) -0.0109(8)
C17 0.0356(9) 0.0448(11) 0.0507(11) 0.0030(9) -0.0005(8) -0.0097(8)
C18 0.0488(10) 0.0467(11) 0.0403(10) -0.0094(9) 0.0060(8) -0.0122(9)
C19 0.0482(10) 0.0449(10) 0.0299(9) -0.0024(7) -0.0091(8) -0.0133(8)
O1 0.0440(7) 0.0467(8) 0.0339(7) 0.0080(6) -0.0158(6) 0.0001(6)
O2 0.0387(7) 0.0442(8) 0.0480(8) 0.0034(6) -0.0143(6) 0.0082(6)
O3 0.0456(7) 0.0864(11) 0.0376(7) -0.0004(7) -0.0244(6) -0.0101(7)

loop_
_atom_type_symbol
_atom_type_description
_atom_type_scat_dispersion_real
_atom_type_scat_dispersion_imag
_atom_type_scat_source
C C 0.0033 0.0016 'International Tables Vol C Tables 4.2.6.8 and 6.1.1.4'
H H 0.0000 0.0000 'International Tables Vol C Tables 4.2.6.8 and 6.1.1.4'
O O 0.0106 0.0060 'International Tables Vol C Tables 4.2.6.8 and 6.1.1.4'

loop_
_geom_angle_atom_site_label_1
_geom_angle_atom_site_label_2
_geom_angle_atom_site_label_3
_geom_angle
O1 C1 H1A 109.5
O1 C1 H1B 109.5
H1A C1 H1B 109.5
O1 C1 H1C 109.5
H1A C1 H1C 109.5
H1B C1 H1C 109.5
O2 C2 O1 124.05(15)
O2 C2 C3 123.92(14)
O1 C2 C3 112.03(13)
C4 C3 C12 119.36(15)
C4 C3 C2 122.67(14)
C12 C3 C2 117.97(13)
C3 C4 C5 121.17(14)
C3 C4 H4 119.4
C5 C4 H4 119.4
C6 C5 C4 120.76(15)
C6 C5 C10 119.53(15)
C4 C5 C10 119.71(14)
C7 C6 C5 120.34(16)
C7 C6 H6 119.8
C5 C6 H6 119.8
C6 C7 C8 120.12(16)
C6 C7 H7 119.9
C8 C7 H7 119.9
C9 C8 C7 121.08(17)
C9 C8 H8 119.5
C7 C8 H8 119.5
C8 C9 C10 120.59(17)
C8 C9 H9 119.7
C10 C9 H9 119.7
C9 C10 C5 118.33(14)
C9 C10 C11 123.53(14)
C5 C10 C11 118.12(14)
C12 C11 C10 119.96(14)
C12 C11 C13 117.88(13)
C10 C11 C13 121.91(14)
C11 C12 C3 121.65(14)
C11 C12 H12 119.2
C3 C12 H12 119.2
O3 C13 C14 120.63(14)
O3 C13 C11 120.91(14)
C14 C13 C11 118.40(12)
C15 C14 C19 119.08(14)
C15 C14 C13 121.65(14)
C19 C14 C13 119.23(14)
C16 C15 C14 120.32(14)
C16 C15 H15 119.8
C14 C15 H15 119.8
C17 C16 C15 120.15(16)
C17 C16 H16 119.9
C15 C16 H16 119.9
C18 C17 C16 120.06(15)
C18 C17 H17 120.0
C16 C17 H17 120.0
C17 C18 C19 120.38(16)
C17 C18 H18 119.8
C19 C18 H18 119.8
C18 C19 C14 119.97(16)
C18 C19 H19 120.0
C14 C19 H19 120.0
C2 O1 C1 116.17(14)

loop_
_geom_bond_atom_site_label_1
_geom_bond_atom_site_label_2
_geom_bond_distance
C1 O1 1.448(2)
C1 H1A 0.9800
C1 H1B 0.9800
C1 H1C 0.9800
C2 O2 1.2068(19)
C2 O1 1.3344(19)
C2 C3 1.486(2)
C3 C4 1.370(2)
C3 C12 1.409(2)
C4 C5 1.416(2)
C4 H4 0.9500
C5 C6 1.416(2)
C5 C10 1.420(2)
C6 C7 1.369(3)
C6 H6 0.9500
C7 C8 1.398(3)
C7 H7 0.9500
C8 C9 1.366(2)
C8 H8 0.9500
C9 C10 1.415(2)
C9 H9 0.9500
C10 C11 1.440(2)
C11 C12 1.371(2)
C11 C13 1.497(2)
C12 H12 0.9500
C13 O3 1.2232(18)
C13 C14 1.494(2)
C14 C15 1.392(2)
C14 C19 1.390(2)
C15 C16 1.387(2)
C15 H15 0.9500
C16 C17 1.377(2)
C16 H16 0.9500
C17 C18 1.374(3)
C17 H17 0.9500
C18 C19 1.392(3)
C18 H18 0.9500
C19 H19 0.9500
